data_4120553
loop_
_publ_author_name
'Blain, J. Craig'
'Ricardo, Alonso'
'Szostak, Jack W.'

_publ_section_title
;
 Synthesis and Nonenzymatic Template-Directed Polymerization of
 2'-Amino-2'-deoxythreose Nucleotides.
;
_journal_issue 5
_journal_name_full 'Journal of the American Chemical Society'
_journal_page_first 2033
_journal_page_last 2039
_journal_paper_doi 10.1021/ja411950n
_journal_volume 136
_journal_year 2014
_chemical_absolute_configuration rm
_chemical_formula_sum 'C9 H13 N3 O4'
_chemical_formula_weight 227.22
_chemical_name_systematic
; 
 ? 
;
_space_group_IT_number 4
_symmetry_cell_setting monoclinic
_symmetry_space_group_name_Hall 'P 2yb'
_symmetry_space_group_name_H-M 'P 1 21 1'
_atom_sites_solution_hydrogens geom
_atom_sites_solution_primary direct
_atom_sites_solution_secondary difmap
_audit_creation_method SHELXL-97
_cell_angle_alpha 90.00
_cell_angle_beta 91.318(2)
_cell_angle_gamma 90.00
_cell_formula_units_Z 4
_cell_length_a 11.3450(11)
_cell_length_b 5.1744(5)
_cell_length_c 17.2190(17)
_cell_measurement_reflns_used 7910
_cell_measurement_temperature 15(2)
_cell_measurement_theta_max 14.6
_cell_measurement_theta_min 2.18
_cell_volume 1010.55(17)
_computing_cell_refinement 'SAINT 7.46A (Bruker-AXS, 2009)'
_computing_data_collection 'APEX2 v2009.3.0 (Bruker-AXS, 2009)'
_computing_data_reduction 'SAINT 7.46A (Bruker-AXS, 2009)'
_computing_molecular_graphics 'Bruker SHELXTL'
_computing_publication_material 'Bruker SHELXTL'
_computing_structure_refinement 'SHELXL-97 (Sheldrick, 2008)'
_computing_structure_solution 'SHELXS-97 (Sheldrick, 2008)'
_diffrn_ambient_temperature 15(2)
_diffrn_measured_fraction_theta_full 0.970
_diffrn_measured_fraction_theta_max 0.970
_diffrn_measurement_device 'three-circle goniometer with fixed chi'
_diffrn_measurement_device_type
;
Bruker D8 goniometer with CCD area detector  
;
_diffrn_measurement_method 'omega and phi scans'
_diffrn_radiation_monochromator 'diamond 1 1 1'
_diffrn_radiation_source synchrotron
_diffrn_radiation_type synchrotron
_diffrn_radiation_wavelength 0.41328
_diffrn_reflns_av_R_equivalents 0.0944
_diffrn_reflns_av_sigmaI/netI 0.0650
_diffrn_reflns_limit_h_max 13
_diffrn_reflns_limit_h_min -13
_diffrn_reflns_limit_k_max 6
_diffrn_reflns_limit_k_min -6
_diffrn_reflns_limit_l_max 20
_diffrn_reflns_limit_l_min -21
_diffrn_reflns_number 19402
_diffrn_reflns_theta_full 14.61
_diffrn_reflns_theta_max 14.61
_diffrn_reflns_theta_min 1.04
_exptl_absorpt_coefficient_mu 0.072
_exptl_absorpt_correction_T_max 0.9986
_exptl_absorpt_correction_T_min 0.9942
_exptl_absorpt_correction_type multi-scan
_exptl_absorpt_process_details SADABS
_exptl_crystal_colour colorless
_exptl_crystal_density_diffrn 1.494
_exptl_crystal_density_method 'not measured'
_exptl_crystal_description needle
_exptl_crystal_F_000 480
_exptl_crystal_size_max 0.08
_exptl_crystal_size_mid 0.04
_exptl_crystal_size_min 0.02
_refine_diff_density_max 0.209
_refine_diff_density_min -0.214
_refine_diff_density_rms 0.050
_refine_ls_abs_structure_details 'Flack H D (1983), Acta Cryst. A39, 876-881'
_refine_ls_abs_structure_Flack -1.4(18)
_refine_ls_extinction_method none
_refine_ls_goodness_of_fit_ref 1.026
_refine_ls_hydrogen_treatment mixed
_refine_ls_matrix_type full
_refine_ls_number_parameters 323
_refine_ls_number_reflns 3571
_refine_ls_number_restraints 1
_refine_ls_restrained_S_all 1.026
_refine_ls_R_factor_all 0.0460
_refine_ls_R_factor_gt 0.0378
_refine_ls_shift/su_max 0.000
_refine_ls_shift/su_mean 0.000
_refine_ls_structure_factor_coef Fsqd
_refine_ls_weighting_details 'calc w=1/[\s^2^(Fo^2^)+(0.0379P)^2^+0.0955P] where P=(Fo^2^+2Fc^2^)/3'
_refine_ls_weighting_scheme calc
_refine_ls_wR_factor_gt 0.0864
_refine_ls_wR_factor_ref 0.0919
_reflns_number_gt 3166
_reflns_number_total 3571
_reflns_threshold_expression >2sigma(I)
_cod_data_source_file ja411950n_si_003.cif
_cod_data_source_block JCB3-90
_cod_depositor_comments
;
The following automatic conversions were performed:

'_symmetry_cell_setting' value 'Monoclinic' changed to 'monoclinic'
according to
/usr/data/users/saulius/automatic-downloads/current/ACS/lib/dictionaries/cif_core.dic
dictionary named 'cif_core.dic' version 2.4.2 from 2011-04-26.

Automatic conversion script
Id: cif_fix_values 2281 2013-09-26 08:29:07Z andrius 
;
_cod_original_sg_symbol_H-M P21
_cod_database_code 4120553

loop_
_symmetry_equiv_pos_as_xyz
'x, y, z'
'-x, y+1/2, -z'

loop_
_atom_site_label
_atom_site_type_symbol
_atom_site_fract_x
_atom_site_fract_y
_atom_site_fract_z
_atom_site_U_iso_or_equiv
_atom_site_adp_type
_atom_site_occupancy
_atom_site_symmetry_multiplicity
_atom_site_calc_flag
_atom_site_refinement_flags
O11 O -0.02183(13) 0.9805(4) 0.10725(9) 0.0090(4) Uani 1 1 d .
O12 O 0.01987(14) 0.6813(4) 0.35512(9) 0.0103(4) Uani 1 1 d .
O13 O 0.24158(13) 0.5048(4) 0.03433(9) 0.0087(4) Uani 1 1 d .
O14 O 0.35330(14) 0.9831(4) 0.11335(9) 0.0100(4) Uani 1 1 d .
N11 N 0.00338(17) 0.8294(4) 0.23122(11) 0.0081(4) Uani 1 1 d .
N12 N 0.12205(16) 0.6808(4) 0.13242(11) 0.0070(4) Uani 1 1 d .
N13 N 0.16687(17) 0.9857(5) -0.06258(11) 0.0088(4) Uani 1 1 d .
C11 C 0.0320(2) 0.8406(5) 0.15397(13) 0.0073(5) Uani 1 1 d .
C12 C 0.05272(19) 0.6695(5) 0.28721(13) 0.0077(5) Uani 1 1 d .
C13 C 0.14203(19) 0.4941(5) 0.25912(13) 0.0077(5) Uani 1 1 d .
C14 C 0.17282(19) 0.5088(5) 0.18419(13) 0.0078(5) Uani 1 1 d .
H14A H 0.2322 0.3954 0.1663 0.009 Uiso 1 1 calc R
C15 C 0.1514(2) 0.6825(5) 0.04743(13) 0.0078(5) Uani 1 1 d .
H15 H 0.0798 0.6335 0.0158 0.009 Uiso 1 1 calc R
C16 C 0.19607(19) 0.9470(5) 0.02075(13) 0.0072(5) Uani 1 1 d .
H16 H 0.1632 1.0894 0.0530 0.009 Uiso 1 1 calc R
C17 C 0.3293(2) 0.9222(5) 0.03367(13) 0.0085(5) Uani 1 1 d .
H17 H 0.3735 1.0379 -0.0019 0.010 Uiso 1 1 calc R
C18 C 0.3498(2) 0.6391(5) 0.01543(14) 0.0098(5) Uani 1 1 d .
H18A H 0.3674 0.6165 -0.0402 0.012 Uiso 1 1 calc R
H18B H 0.4169 0.5710 0.0470 0.012 Uiso 1 1 calc R
C19 C 0.1956(2) 0.3009(5) 0.31501(14) 0.0103(5) Uani 1 1 d .
H19A H 0.2430 0.3919 0.3547 0.015 Uiso 1 1 calc R
H19B H 0.2460 0.1811 0.2867 0.015 Uiso 1 1 calc R
H19C H 0.1327 0.2040 0.3400 0.015 Uiso 1 1 calc R
O1 O 0.82556(14) 0.1923(4) 0.25202(9) 0.0129(4) Uani 1 1 d .
O2 O 0.57709(14) 0.7885(4) 0.14420(9) 0.0097(4) Uani 1 1 d .
O3 O 0.60803(14) 0.1107(3) 0.43112(9) 0.0079(4) Uani 1 1 d .
O4 O 0.70180(15) 0.6138(3) 0.49397(10) 0.0094(4) Uani 1 1 d .
N1 N 0.69861(16) 0.4897(5) 0.19917(11) 0.0085(4) Uani 1 1 d .
N2 N 0.67851(16) 0.3491(4) 0.32635(11) 0.0067(4) Uani 1 1 d .
N3 N 0.87074(17) 0.0065(4) 0.47225(12) 0.0083(4) Uani 1 1 d .
C1 C 0.7397(2) 0.3348(5) 0.25870(13) 0.0093(5) Uani 1 1 d .
C2 C 0.60558(19) 0.6610(5) 0.20250(13) 0.0085(5) Uani 1 1 d .
C3 C 0.54852(19) 0.6778(5) 0.27676(13) 0.0085(5) Uani 1 1 d .
C4 C 0.58642(19) 0.5214(5) 0.33412(13) 0.0075(5) Uani 1 1 d .
H4A H 0.5481 0.5294 0.3825 0.009 Uiso 1 1 calc R
C5 C 0.7090(2) 0.1551(5) 0.38774(13) 0.0080(5) Uani 1 1 d .
H5 H 0.7325 -0.0101 0.3622 0.010 Uiso 1 1 calc R
C6 C 0.8085(2) 0.2402(5) 0.44447(14) 0.0082(5) Uani 1 1 d .
H6 H 0.8630 0.3680 0.4206 0.010 Uiso 1 1 calc R
C7 C 0.7381(2) 0.3585(5) 0.51122(14) 0.0085(5) Uani 1 1 d .
H7 H 0.7826 0.3483 0.5620 0.010 Uiso 1 1 calc R
C8 C 0.6282(2) 0.1918(5) 0.51094(13) 0.0082(5) Uani 1 1 d .
H8A H 0.6401 0.0397 0.5451 0.010 Uiso 1 1 calc R
H8B H 0.5601 0.2918 0.5295 0.010 Uiso 1 1 calc R
C9 C 0.4486(2) 0.8659(5) 0.28566(13) 0.0094(5) Uani 1 1 d .
H9A H 0.3798 0.8060 0.2552 0.014 Uiso 1 1 calc R
H9B H 0.4726 1.0364 0.2670 0.014 Uiso 1 1 calc R
H9C H 0.4283 0.8778 0.3406 0.014 Uiso 1 1 calc R
H3A H 0.915(2) -0.047(6) 0.4351(16) 0.012(7) Uiso 1 1 d .
H3B H 0.915(3) 0.050(7) 0.516(2) 0.038(10) Uiso 1 1 d .
H4 H 0.768(3) 0.719(7) 0.4862(16) 0.018(8) Uiso 1 1 d .
H13A H 0.104(3) 0.877(8) -0.0802(19) 0.034(9) Uiso 1 1 d .
H13B H 0.147(3) 1.144(8) -0.0691(17) 0.022(9) Uiso 1 1 d .
H14 H 0.432(3) 0.927(6) 0.1262(16) 0.021(8) Uiso 1 1 d .
H1 H 0.734(2) 0.473(7) 0.1535(16) 0.015(7) Uiso 1 1 d .
H11 H -0.055(3) 0.943(8) 0.2450(18) 0.036(10) Uiso 1 1 d .

loop_
_atom_site_aniso_label
_atom_site_aniso_U_11
_atom_site_aniso_U_22
_atom_site_aniso_U_33
_atom_site_aniso_U_23
_atom_site_aniso_U_13
_atom_site_aniso_U_12
O11 0.0090(8) 0.0099(10) 0.0080(8) 0.0022(8) -0.0023(6) 0.0031(8)
O12 0.0115(8) 0.0121(10) 0.0072(8) -0.0004(7) 0.0011(6) 0.0015(8)
O13 0.0103(8) 0.0055(9) 0.0104(8) -0.0010(7) 0.0037(6) 0.0016(7)
O14 0.0101(8) 0.0122(10) 0.0076(8) -0.0023(8) -0.0026(6) 0.0021(8)
N11 0.0084(10) 0.0076(12) 0.0083(10) 0.0001(9) 0.0008(8) 0.0010(9)
N12 0.0074(9) 0.0075(11) 0.0061(9) 0.0001(8) 0.0001(7) 0.0007(8)
N13 0.0113(10) 0.0082(12) 0.0068(10) 0.0011(9) -0.0008(7) -0.0007(10)
C11 0.0087(11) 0.0038(13) 0.0096(12) -0.0014(10) -0.0007(9) -0.0042(10)
C12 0.0094(11) 0.0037(13) 0.0102(12) -0.0029(10) 0.0005(9) -0.0032(10)
C13 0.0081(11) 0.0035(12) 0.0116(12) 0.0004(10) -0.0005(9) -0.0008(10)
C14 0.0082(11) 0.0057(13) 0.0093(12) -0.0002(10) -0.0016(8) 0.0006(10)
C15 0.0096(11) 0.0077(13) 0.0059(11) -0.0015(10) -0.0005(9) -0.0007(10)
C16 0.0106(11) 0.0068(14) 0.0042(11) -0.0002(9) 0.0002(8) -0.0018(10)
C17 0.0106(11) 0.0090(15) 0.0060(11) 0.0003(9) 0.0002(9) -0.0005(10)
C18 0.0070(11) 0.0098(14) 0.0126(12) 0.0001(11) 0.0007(9) -0.0022(10)
C19 0.0119(12) 0.0092(14) 0.0098(12) 0.0016(10) -0.0002(9) 0.0024(11)
O1 0.0139(9) 0.0134(10) 0.0114(8) 0.0036(8) 0.0033(7) 0.0073(8)
O2 0.0121(8) 0.0103(10) 0.0067(8) 0.0022(7) 0.0000(6) 0.0019(7)
O3 0.0092(8) 0.0083(10) 0.0063(8) 0.0002(7) 0.0005(6) -0.0009(7)
O4 0.0103(9) 0.0040(9) 0.0139(9) 0.0002(7) 0.0004(7) 0.0012(7)
N1 0.0098(9) 0.0096(11) 0.0062(9) 0.0012(9) 0.0024(7) 0.0020(9)
N2 0.0088(9) 0.0060(12) 0.0054(10) 0.0005(8) 0.0009(7) 0.0007(8)
N3 0.0092(10) 0.0070(11) 0.0088(10) 0.0000(9) 0.0002(8) 0.0018(9)
C1 0.0082(11) 0.0101(15) 0.0094(12) -0.0006(10) -0.0019(9) -0.0002(10)
C2 0.0078(11) 0.0077(14) 0.0098(12) -0.0006(10) -0.0014(9) -0.0015(10)
C3 0.0068(11) 0.0087(14) 0.0098(12) -0.0015(10) -0.0005(9) 0.0007(10)
C4 0.0083(11) 0.0076(14) 0.0066(11) 0.0004(10) 0.0012(9) -0.0003(10)
C5 0.0106(11) 0.0037(13) 0.0100(11) 0.0027(10) 0.0048(9) 0.0017(10)
C6 0.0092(11) 0.0063(14) 0.0091(11) 0.0011(9) 0.0003(9) -0.0012(9)
C7 0.0108(12) 0.0073(13) 0.0075(11) 0.0012(10) -0.0008(9) 0.0005(10)
C8 0.0104(11) 0.0090(14) 0.0052(11) 0.0006(10) 0.0006(9) 0.0010(10)
C9 0.0104(11) 0.0090(14) 0.0088(12) 0.0019(10) 0.0009(9) 0.0036(10)

loop_
_atom_type_symbol
_atom_type_description
_atom_type_scat_dispersion_real
_atom_type_scat_dispersion_imag
_atom_type_scat_source
C C 0.0000 0.0000 'International Tables Vol C Tables 4.2.6.8 and 6.1.1.4'
H H 0.0000 0.0000 'International Tables Vol C Tables 4.2.6.8 and 6.1.1.4'
N N 0.0000 0.0010 'International Tables Vol C Tables 4.2.6.8 and 6.1.1.4'
O O 0.0020 0.0020 'International Tables Vol C Tables 4.2.6.8 and 6.1.1.4'

loop_
_geom_angle_atom_site_label_1
_geom_angle_atom_site_label_2
_geom_angle_atom_site_label_3
_geom_angle
C15 O13 C18 110.3(2)
C17 O14 H14 108.1(17)
C11 N11 C12 126.8(2)
C11 N11 H11 114(2)
C12 N11 H11 119(2)
C11 N12 C14 121.18(19)
C11 N12 C15 116.17(18)
C14 N12 C15 122.26(19)
C16 N13 H13A 112(2)
C16 N13 H13B 108(2)
H13A N13 H13B 109(3)
O11 C11 N12 122.5(2)
O11 C11 N11 122.0(2)
N12 C11 N11 115.4(2)
O12 C12 N11 120.3(2)
O12 C12 C13 125.0(2)
N11 C12 C13 114.7(2)
C14 C13 C12 118.9(2)
C14 C13 C19 122.7(2)
C12 C13 C19 118.5(2)
C13 C14 N12 122.9(2)
C13 C14 H14A 118.6
N12 C14 H14A 118.6
O13 C15 N12 109.34(18)
O13 C15 C16 106.89(18)
N12 C15 C16 112.21(19)
O13 C15 H15 109.4
N12 C15 H15 109.4
C16 C15 H15 109.4
N13 C16 C17 110.58(18)
N13 C16 C15 110.07(19)
C17 C16 C15 102.37(19)
N13 C16 H16 111.2
C17 C16 H16 111.2
C15 C16 H16 111.2
O14 C17 C18 112.65(19)
O14 C17 C16 106.73(18)
C18 C17 C16 101.95(19)
O14 C17 H17 111.7
C18 C17 H17 111.7
C16 C17 H17 111.7
O13 C18 C17 106.29(18)
O13 C18 H18A 110.5
C17 C18 H18A 110.5
O13 C18 H18B 110.5
C17 C18 H18B 110.5
H18A C18 H18B 108.7
C13 C19 H19A 109.5
C13 C19 H19B 109.5
H19A C19 H19B 109.5
C13 C19 H19C 109.5
H19A C19 H19C 109.5
H19B C19 H19C 109.5
C5 O3 C8 110.16(17)
C7 O4 H4 109.9(19)
C1 N1 C2 126.2(2)
C1 N1 H1 117(2)
C2 N1 H1 117(2)
C1 N2 C4 121.02(19)
C1 N2 C5 116.85(19)
C4 N2 C5 121.90(18)
C6 N3 H3A 108(2)
C6 N3 H3B 108(2)
H3A N3 H3B 112(3)
O1 C1 N2 122.0(2)
O1 C1 N1 122.4(2)
N2 C1 N1 115.6(2)
O2 C2 N1 119.6(2)
O2 C2 C3 124.8(2)
N1 C2 C3 115.6(2)
C4 C3 C2 118.2(2)
C4 C3 C9 123.0(2)
C2 C3 C9 118.8(2)
C3 C4 N2 123.3(2)
C3 C4 H4A 118.4
N2 C4 H4A 118.4
O3 C5 N2 108.00(18)
O3 C5 C6 107.76(18)
N2 C5 C6 114.3(2)
O3 C5 H5 108.9
N2 C5 H5 108.9
C6 C5 H5 108.9
N3 C6 C5 108.1(2)
N3 C6 C7 109.65(19)
C5 C6 C7 101.65(18)
N3 C6 H6 112.3
C5 C6 H6 112.3
C7 C6 H6 112.3
O4 C7 C8 107.20(19)
O4 C7 C6 111.6(2)
C8 C7 C6 102.2(2)
O4 C7 H7 111.8
C8 C7 H7 111.8
C6 C7 H7 111.8
O3 C8 C7 106.25(18)
O3 C8 H8A 110.5
C7 C8 H8A 110.5
O3 C8 H8B 110.5
C7 C8 H8B 110.5
H8A C8 H8B 108.7
C3 C9 H9A 109.5
C3 C9 H9B 109.5
H9A C9 H9B 109.5
C3 C9 H9C 109.5
H9A C9 H9C 109.5
H9B C9 H9C 109.5

loop_
_geom_bond_atom_site_label_1
_geom_bond_atom_site_label_2
_geom_bond_distance
O11 C11 1.233(3)
O12 C12 1.237(3)
O13 C15 1.398(3)
O13 C18 1.454(3)
O14 C17 1.428(3)
O14 H14 0.96(3)
N11 C11 1.378(3)
N11 C12 1.380(3)
N11 H11 0.92(4)
N12 C11 1.372(3)
N12 C14 1.377(3)
N12 C15 1.508(3)
N13 C16 1.479(3)
N13 H13A 0.95(4)
N13 H13B 0.86(4)
C12 C13 1.451(3)
C13 C14 1.347(3)
C13 C19 1.506(3)
C14 H14A 0.9500
C15 C16 1.533(4)
C15 H15 1.0000
C16 C17 1.528(3)
C16 H16 1.0000
C17 C18 1.518(4)
C17 H17 1.0000
C18 H18A 0.9900
C18 H18B 0.9900
C19 H19A 0.9800
C19 H19B 0.9800
C19 H19C 0.9800
O1 C1 1.230(3)
O2 C2 1.238(3)
O3 C5 1.401(3)
O3 C8 1.450(3)
O4 C7 1.414(3)
O4 H4 0.94(3)
N1 C1 1.374(3)
N1 C2 1.380(3)
N1 H1 0.90(3)
N2 C1 1.371(3)
N2 C4 1.382(3)
N2 C5 1.493(3)
N3 C6 1.475(3)
N3 H3A 0.87(3)
N3 H3B 0.93(3)
C2 C3 1.449(3)
C3 C4 1.340(4)
C3 C9 1.505(3)
C4 H4A 0.9500
C5 C6 1.540(3)
C5 H5 1.0000
C6 C7 1.541(3)
C6 H6 1.0000
C7 C8 1.516(3)
C7 H7 1.0000
C8 H8A 0.9900
C8 H8B 0.9900
C9 H9A 0.9800
C9 H9B 0.9800
C9 H9C 0.9800

loop_
_geom_hbond_atom_site_label_D
_geom_hbond_atom_site_label_H
_geom_hbond_atom_site_label_A
_geom_hbond_distance_DH
_geom_hbond_distance_HA
_geom_hbond_distance_DA
_geom_hbond_angle_DHA
_geom_hbond_site_symmetry_A
O14 H14 O2 0.96(3) 1.81(3) 2.771(2) 173(3) .
N11 H11 O1 0.92(4) 1.88(4) 2.785(3) 169(3) 1_465
N13 H13B O11 0.86(4) 2.33(4) 3.130(3) 155(3) 2
N13 H13B O13 0.86(4) 2.78(3) 3.264(3) 117(2) 1_565
O4 H4 N3 0.94(3) 1.91(3) 2.824(3) 164(3) 1_565
N1 H1 N13 0.90(3) 1.95(3) 2.833(3) 169(3) 2_645
N3 H3A O12 0.87(3) 2.31(3) 3.149(3) 161(3) 1_645
N3 H3B O12 0.93(3) 2.42(4) 3.320(3) 165(3) 2_646

loop_
_geom_torsion_atom_site_label_1
_geom_torsion_atom_site_label_2
_geom_torsion_atom_site_label_3
_geom_torsion_atom_site_label_4
_geom_torsion
C14 N12 C11 O11 -173.6(2)
C15 N12 C11 O11 -0.7(3)
C14 N12 C11 N11 4.7(3)
C15 N12 C11 N11 177.7(2)
C12 N11 C11 O11 175.9(2)
C12 N11 C11 N12 -2.5(3)
C11 N11 C12 O12 179.0(2)
C11 N11 C12 C13 -1.3(3)
O12 C12 C13 C14 -177.3(2)
N11 C12 C13 C14 3.0(3)
O12 C12 C13 C19 3.3(4)
N11 C12 C13 C19 -176.3(2)
C12 C13 C14 N12 -1.0(4)
C19 C13 C14 N12 178.4(2)
C11 N12 C14 C13 -3.2(4)
C15 N12 C14 C13 -175.7(2)
C18 O13 C15 N12 -110.6(2)
C18 O13 C15 C16 11.1(2)
C11 N12 C15 O13 -178.0(2)
C14 N12 C15 O13 -5.2(3)
C11 N12 C15 C16 63.5(3)
C14 N12 C15 C16 -123.6(2)
O13 C15 C16 N13 88.8(2)
N12 C15 C16 N13 -151.34(18)
O13 C15 C16 C17 -28.8(2)
N12 C15 C16 C17 91.1(2)
N13 C16 C17 O14 158.6(2)
C15 C16 C17 O14 -84.1(2)
N13 C16 C17 C18 -83.0(2)
C15 C16 C17 C18 34.2(2)
C15 O13 C18 C17 11.5(2)
O14 C17 C18 O13 85.2(2)
C16 C17 C18 O13 -28.8(2)
C4 N2 C1 O1 176.2(2)
C5 N2 C1 O1 -9.1(3)
C4 N2 C1 N1 -3.8(3)
C5 N2 C1 N1 170.9(2)
C2 N1 C1 O1 -177.7(2)
C2 N1 C1 N2 2.3(4)
C1 N1 C2 O2 -179.6(2)
C1 N1 C2 C3 0.9(4)
O2 C2 C3 C4 177.8(2)
N1 C2 C3 C4 -2.7(3)
O2 C2 C3 C9 -1.2(4)
N1 C2 C3 C9 178.3(2)
C2 C3 C4 N2 1.3(4)
C9 C3 C4 N2 -179.7(2)
C1 N2 C4 C3 2.1(4)
C5 N2 C4 C3 -172.3(2)
C8 O3 C5 N2 -116.5(2)
C8 O3 C5 C6 7.4(3)
C1 N2 C5 O3 -150.75(19)
C4 N2 C5 O3 23.9(3)
C1 N2 C5 C6 89.4(3)
C4 N2 C5 C6 -96.0(2)
O3 C5 C6 N3 89.3(2)
N2 C5 C6 N3 -150.63(19)
O3 C5 C6 C7 -26.0(3)
N2 C5 C6 C7 94.0(2)
N3 C6 C7 O4 165.04(18)
C5 C6 C7 O4 -80.8(2)
N3 C6 C7 C8 -80.7(2)
C5 C6 C7 C8 33.5(2)
C5 O3 C8 C7 15.0(3)
O4 C7 C8 O3 86.8(2)
C6 C7 C8 O3 -30.6(2)
